data_7247976
loop_
_publ_author_name
'Amani, Vahid'
'Esmaeili, Maryam'
'Norouzi, Fataneh'
'Khavasi, Hamid Reza'

_publ_section_title
;
 A strategy for obtaining isostructurality despite structural diversity in
 coordination compounds
;
_journal_issue 4
_journal_name_full CrystEngComm
_journal_page_first 543
_journal_page_last 556
_journal_paper_doi 10.1039/D3CE01106B
_journal_volume 26
_journal_year 2024
_chemical_formula_sum 'C24 H18 Br2 Hg3 I6 N4 O2'
_chemical_formula_weight 1917.39
_space_group_IT_number 14
_space_group_name_Hall '-P 2yn'
_space_group_name_H-M_alt 'P 1 21/n 1'
_symmetry_cell_setting monoclinic
_symmetry_space_group_name_H-M 'P 1 21/n 1'
_atom_sites_solution_hydrogens geom
_atom_sites_solution_primary direct
_atom_sites_solution_secondary difmap
_audit_creation_method SHELXL-97
_audit_update_record
;
2014-03-14 deposited with the CCDC.	2024-01-03 downloaded from the CCDC.
;
_cell_angle_alpha 90.00
_cell_angle_beta 92.076(7)
_cell_angle_gamma 90.00
_cell_formula_units_Z 2
_cell_length_a 4.5326(4)
_cell_length_b 21.4340(12)
_cell_length_c 19.1582(16)
_cell_measurement_reflns_used 20418
_cell_measurement_temperature 298(2)
_cell_measurement_theta_max 29.20
_cell_measurement_theta_min 1.90
_cell_volume 1860.0(2)
_computing_cell_refinement 'X-Area 1.31 (Stoe & Cie GmbH, 2005)'
_computing_data_collection 'X-Area 1.31 (Stoe & Cie GmbH, 2005)'
_computing_data_reduction 'X-Area 1.31 (Stoe & Cie GmbH, 2005)'
_computing_molecular_graphics 'ORTEP-3 for Windows (Farrugia, 1997)'
_computing_publication_material 'WinGX (Farrugia, 1999)'
_computing_structure_refinement 'SHELXL-97 (Sheldrick, 1997)'
_computing_structure_solution 'SHELXS-97 (Sheldrick, 1990)'
_diffrn_ambient_temperature 298(2)
_diffrn_detector_area_resol_mean '0.15 mm'
_diffrn_measured_fraction_theta_full 0.993
_diffrn_measured_fraction_theta_max 0.993
_diffrn_measurement_device_type 'STOE IPDS II'
_diffrn_measurement_method 'rotation method'
_diffrn_radiation_monochromator graphite
_diffrn_radiation_source 'fine-focus sealed tube'
_diffrn_radiation_type MoK\a
_diffrn_radiation_wavelength 0.71073
_diffrn_reflns_av_R_equivalents 0.0998
_diffrn_reflns_av_sigmaI/netI 0.0944
_diffrn_reflns_limit_h_max 6
_diffrn_reflns_limit_h_min -6
_diffrn_reflns_limit_k_max 29
_diffrn_reflns_limit_k_min -26
_diffrn_reflns_limit_l_max 26
_diffrn_reflns_limit_l_min -26
_diffrn_reflns_number 20418
_diffrn_reflns_theta_full 29.20
_diffrn_reflns_theta_max 29.20
_diffrn_reflns_theta_min 1.90
_diffrn_standards_number 0
_exptl_absorpt_coefficient_mu 19.507
_exptl_absorpt_correction_T_max 0.4001
_exptl_absorpt_correction_T_min 0.2651
_exptl_absorpt_correction_type numerical
_exptl_absorpt_process_details 'shape of crystal determined optically'
_exptl_crystal_colour Colorless
_exptl_crystal_density_diffrn 3.424
_exptl_crystal_density_method 'not measured'
_exptl_crystal_description Needle
_exptl_crystal_F_000 1668
_exptl_crystal_size_max 0.50
_exptl_crystal_size_mid 0.06
_exptl_crystal_size_min 0.05
_refine_diff_density_max 1.529
_refine_diff_density_min -1.505
_refine_diff_density_rms 0.271
_refine_ls_extinction_method none
_refine_ls_goodness_of_fit_ref 1.028
_refine_ls_hydrogen_treatment mixed
_refine_ls_matrix_type full
_refine_ls_number_parameters 187
_refine_ls_number_reflns 5005
_refine_ls_number_restraints 0
_refine_ls_restrained_S_all 1.028
_refine_ls_R_factor_all 0.0800
_refine_ls_R_factor_gt 0.0528
_refine_ls_shift/su_max 0.006
_refine_ls_shift/su_mean 0.001
_refine_ls_structure_factor_coef Fsqd
_refine_ls_weighting_details 'calc w=1/[\s^2^(Fo^2^)+(0.0429P)^2^+0.0000P] where P=(Fo^2^+2Fc^2^)/3'
_refine_ls_weighting_scheme calc
_refine_ls_wR_factor_gt 0.1174
_refine_ls_wR_factor_ref 0.1283
_reflns_number_gt 3599
_reflns_number_total 5005
_reflns_threshold_expression >2sigma(I)
_cod_data_source_file d3ce01106b2.cif
_cod_data_source_block d:\determination\solution\868\kh868
_cod_depositor_comments
;
The following automatic conversions were performed:

data item '_symmetry_cell_setting' value 'Monoclinic' was changed to
'monoclinic' in accordance with the
/home/data/users/saulius/crontab/automatic-downloads/rss-feeds/RSC/lib/dictionaries/cif_core.dic
dictionary named 'cif_core.dic' version 2.4.2 last updated on
2011-04-26.

Automatic conversion script
Id: cif_fix_values 8170 2020-07-09 18:12:32Z antanas 

 Adding full bibliography for 7247973--7247983.cif.
;
_cod_original_sg_symbol_H-M P21/n
_cod_database_code 7247976

loop_
_symmetry_equiv_pos_as_xyz
'x, y, z'
'-x+1/2, y+1/2, -z+1/2'
'-x, -y, -z'
'x-1/2, -y-1/2, z-1/2'

loop_
_atom_site_label
_atom_site_type_symbol
_atom_site_fract_x
_atom_site_fract_y
_atom_site_fract_z
_atom_site_U_iso_or_equiv
_atom_site_adp_type
_atom_site_occupancy
_atom_site_symmetry_multiplicity
_atom_site_calc_flag
_atom_site_refinement_flags
_atom_site_disorder_assembly
_atom_site_disorder_group
C1 C 0.456(2) 0.1541(5) 0.3220(5) 0.040(2) Uani 1 1 d . . .
H1 H 0.3317 0.1204 0.3125 0.048 Uiso 1 1 calc R . .
C2 C 0.730(3) 0.2352(5) 0.2806(5) 0.045(2) Uani 1 1 d . . .
H2 H 0.8070 0.2567 0.2432 0.054 Uiso 1 1 calc R . .
C3 C 0.810(3) 0.2532(5) 0.3471(6) 0.050(3) Uani 1 1 d . . .
H3 H 0.9245 0.2887 0.3547 0.060 Uiso 1 1 calc R . .
C4 C 0.716(3) 0.2175(5) 0.4041(5) 0.049(3) Uani 1 1 d . . .
H4 H 0.7737 0.2279 0.4498 0.058 Uiso 1 1 calc R . .
C5 C 0.535(2) 0.1664(4) 0.3897(5) 0.037(2) Uani 1 1 d . . .
C6 C 0.4100(19) 0.1282(5) 0.4478(5) 0.038(2) Uani 1 1 d . . .
C7 C 0.5262(19) 0.0888(4) 0.5671(4) 0.0326(18) Uani 1 1 d . . .
C8 C 0.6715(18) 0.1103(4) 0.6261(5) 0.0325(18) Uani 1 1 d . . .
H8 H 0.8057 0.1430 0.6237 0.039 Uiso 1 1 calc R . .
C9 C 0.616(2) 0.0826(5) 0.6888(5) 0.040(2) Uani 1 1 d . . .
C10 C 0.418(2) 0.0332(5) 0.6945(5) 0.045(2) Uani 1 1 d . . .
H10 H 0.3792 0.0152 0.7374 0.054 Uiso 1 1 calc R . .
C11 C 0.284(3) 0.0123(5) 0.6331(6) 0.051(3) Uani 1 1 d . . .
H11 H 0.1544 -0.0213 0.6348 0.061 Uiso 1 1 calc R . .
C12 C 0.332(2) 0.0387(5) 0.5710(5) 0.041(2) Uani 1 1 d . . .
H12 H 0.2370 0.0235 0.5307 0.049 Uiso 1 1 calc R . .
N1 N 0.5483(19) 0.1881(4) 0.2680(4) 0.0411(18) Uani 1 1 d . . .
N2 N 0.5950(16) 0.1178(4) 0.5015(4) 0.0386(18) Uani 1 1 d . . .
H2A H 0.7748 0.1295 0.4970 0.046 Uiso 1 1 calc R . .
O1 O 0.1587(14) 0.1089(4) 0.4418(4) 0.0491(18) Uani 1 1 d . . .
Hg1 Hg 0.43520(10) 0.15644(2) 0.14500(2) 0.04961(14) Uani 1 1 d . . .
Hg2 Hg 0.0000 0.0000 0.0000 0.0715(2) Uani 1 2 d S . .
Br1 Br 0.8062(3) 0.11458(6) 0.77157(6) 0.0598(3) Uani 1 1 d . . .
I1 I 0.05558(14) 0.06632(3) 0.16782(3) 0.04209(16) Uani 1 1 d . . .
I2 I 0.73778(15) 0.23987(3) 0.07749(4) 0.04787(18) Uani 1 1 d . . .
I3 I 0.34079(19) 0.08541(4) -0.04855(5) 0.0647(2) Uani 1 1 d . . .

loop_
_atom_site_aniso_label
_atom_site_aniso_U_11
_atom_site_aniso_U_22
_atom_site_aniso_U_33
_atom_site_aniso_U_23
_atom_site_aniso_U_13
_atom_site_aniso_U_12
C1 0.042(5) 0.044(5) 0.033(4) -0.005(4) 0.005(4) -0.012(4)
C2 0.064(6) 0.041(5) 0.029(4) 0.009(4) 0.004(5) -0.006(5)
C3 0.066(7) 0.036(5) 0.050(6) -0.002(4) 0.012(6) -0.016(5)
C4 0.065(7) 0.047(6) 0.034(5) 0.003(4) 0.001(5) -0.012(5)
C5 0.041(5) 0.041(5) 0.031(4) -0.003(4) 0.001(4) 0.005(4)
C6 0.030(4) 0.053(6) 0.031(4) 0.002(4) 0.017(4) 0.001(4)
C7 0.033(4) 0.035(4) 0.031(4) 0.002(3) 0.016(4) 0.001(4)
C8 0.024(4) 0.033(4) 0.041(5) 0.000(3) 0.013(4) 0.002(3)
C9 0.043(5) 0.044(5) 0.033(4) 0.003(4) 0.010(4) 0.016(4)
C10 0.048(5) 0.048(6) 0.040(5) 0.011(4) 0.014(5) 0.000(5)
C11 0.060(7) 0.040(5) 0.053(6) 0.009(5) 0.011(6) -0.001(5)
C12 0.034(4) 0.050(5) 0.038(5) -0.003(4) 0.008(4) -0.006(4)
N1 0.052(5) 0.042(4) 0.030(4) -0.001(3) 0.006(4) -0.005(4)
N2 0.024(3) 0.060(5) 0.032(4) 0.009(3) 0.010(3) 0.002(3)
O1 0.029(3) 0.077(5) 0.042(4) 0.010(4) 0.005(3) -0.005(3)
Hg1 0.0597(3) 0.0499(2) 0.0400(2) 0.00237(16) 0.01200(19) -0.0203(2)
Hg2 0.0797(5) 0.0693(5) 0.0670(4) 0.0022(4) 0.0223(4) -0.0328(4)
Br1 0.0801(8) 0.0654(7) 0.0341(5) -0.0034(5) 0.0043(6) 0.0035(6)
I1 0.0432(3) 0.0419(3) 0.0414(3) 0.0059(3) 0.0056(3) -0.0091(3)
I2 0.0465(4) 0.0489(4) 0.0487(4) 0.0164(3) 0.0086(3) -0.0080(3)
I3 0.0706(5) 0.0641(5) 0.0599(5) 0.0124(4) 0.0112(4) -0.0248(4)

loop_
_atom_type_symbol
_atom_type_description
_atom_type_scat_dispersion_real
_atom_type_scat_dispersion_imag
_atom_type_scat_source
C C 0.0033 0.0016 'International Tables Vol C Tables 4.2.6.8 and 6.1.1.4'
H H 0.0000 0.0000 'International Tables Vol C Tables 4.2.6.8 and 6.1.1.4'
N N 0.0061 0.0033 'International Tables Vol C Tables 4.2.6.8 and 6.1.1.4'
O O 0.0106 0.0060 'International Tables Vol C Tables 4.2.6.8 and 6.1.1.4'
Hg Hg -2.3894 9.2266 'International Tables Vol C Tables 4.2.6.8 and 6.1.1.4'
Br Br -0.2901 2.4595 'International Tables Vol C Tables 4.2.6.8 and 6.1.1.4'
I I -0.4742 1.8119 'International Tables Vol C Tables 4.2.6.8 and 6.1.1.4'

loop_
_geom_angle_atom_site_label_1
_geom_angle_atom_site_label_2
_geom_angle_atom_site_label_3
_geom_angle
_geom_angle_site_symmetry_1
_geom_angle_site_symmetry_3
_geom_angle_publ_flag
N1 C1 C5 123.4(9) . . ?
N1 C1 H1 118.3 . . ?
C5 C1 H1 118.3 . . ?
N1 C2 C3 121.9(9) . . ?
N1 C2 H2 119.1 . . ?
C3 C2 H2 119.1 . . ?
C2 C3 C4 119.5(9) . . ?
C2 C3 H3 120.3 . . ?
C4 C3 H3 120.3 . . ?
C5 C4 C3 117.7(9) . . ?
C5 C4 H4 121.1 . . ?
C3 C4 H4 121.1 . . ?
C1 C5 C4 118.4(9) . . ?
C1 C5 C6 120.4(8) . . ?
C4 C5 C6 121.1(9) . . ?
O1 C6 N2 125.7(9) . . ?
O1 C6 C5 119.4(9) . . ?
N2 C6 C5 114.9(8) . . ?
C8 C7 C12 120.2(8) . . ?
C8 C7 N2 117.4(8) . . ?
C12 C7 N2 122.3(8) . . ?
C7 C8 C9 118.6(9) . . ?
C7 C8 H8 120.7 . . ?
C9 C8 H8 120.7 . . ?
C8 C9 C10 122.5(9) . . ?
C8 C9 Br1 118.7(8) . . ?
C10 C9 Br1 118.8(7) . . ?
C11 C10 C9 116.4(9) . . ?
C11 C10 H10 121.8 . . ?
C9 C10 H10 121.8 . . ?
C12 C11 C10 122.5(11) . . ?
C12 C11 H11 118.8 . . ?
C10 C11 H11 118.8 . . ?
C11 C12 C7 119.8(10) . . ?
C11 C12 H12 120.1 . . ?
C7 C12 H12 120.1 . . ?
C2 N1 C1 118.9(8) . . ?
C2 N1 Hg1 119.2(6) . . ?
C1 N1 Hg1 121.5(6) . . ?
C6 N2 C7 126.7(8) . . ?
C6 N2 H2A 116.7 . . ?
C7 N2 H2A 116.7 . . ?
N1 Hg1 I2 100.82(19) . . ?
N1 Hg1 I1 98.99(19) . . ?
I2 Hg1 I1 159.75(3) . . ?
I3 Hg2 I3 180.0 . 3 ?

loop_
_geom_bond_atom_site_label_1
_geom_bond_atom_site_label_2
_geom_bond_distance
_geom_bond_site_symmetry_2
_geom_bond_publ_flag
C1 N1 1.345(12) . ?
C1 C5 1.359(13) . ?
C1 H1 0.9300 . ?
C2 N1 1.320(13) . ?
C2 C3 1.367(14) . ?
C2 H2 0.9300 . ?
C3 C4 1.411(14) . ?
C3 H3 0.9300 . ?
C4 C5 1.391(14) . ?
C4 H4 0.9300 . ?
C5 C6 1.510(13) . ?
C6 O1 1.214(11) . ?
C6 N2 1.322(12) . ?
C7 C8 1.366(12) . ?
C7 C12 1.390(13) . ?
C7 N2 1.446(11) . ?
C8 C9 1.372(13) . ?
C8 H8 0.9300 . ?
C9 C10 1.394(14) . ?
C9 Br1 1.906(10) . ?
C10 C11 1.378(16) . ?
C10 H10 0.9300 . ?
C11 C12 1.344(15) . ?
C11 H11 0.9300 . ?
C12 H12 0.9300 . ?
N1 Hg1 2.487(8) . ?
N2 H2A 0.8600 . ?
Hg1 I2 2.6230(7) . ?
Hg1 I1 2.6339(7) . ?
Hg2 I3 2.5897(8) . ?
Hg2 I3 2.5897(8) 3 ?

loop_
_geom_torsion_atom_site_label_1
_geom_torsion_atom_site_label_2
_geom_torsion_atom_site_label_3
_geom_torsion_atom_site_label_4
_geom_torsion
_geom_torsion_site_symmetry_1
_geom_torsion_site_symmetry_2
_geom_torsion_site_symmetry_3
_geom_torsion_site_symmetry_4
_geom_torsion_publ_flag
N1 C2 C3 C4 5.6(18) . . . . ?
C2 C3 C4 C5 -2.6(18) . . . . ?
N1 C1 C5 C4 1.3(16) . . . . ?
N1 C1 C5 C6 176.8(9) . . . . ?
C3 C4 C5 C1 -0.7(16) . . . . ?
C3 C4 C5 C6 -176.2(10) . . . . ?
C1 C5 C6 O1 -34.4(14) . . . . ?
C4 C5 C6 O1 141.0(11) . . . . ?
C1 C5 C6 N2 144.2(9) . . . . ?
C4 C5 C6 N2 -40.4(13) . . . . ?
C12 C7 C8 C9 -1.8(13) . . . . ?
N2 C7 C8 C9 -178.5(8) . . . . ?
C7 C8 C9 C10 0.6(14) . . . . ?
C7 C8 C9 Br1 -177.6(6) . . . . ?
C8 C9 C10 C11 1.1(15) . . . . ?
Br1 C9 C10 C11 179.3(8) . . . . ?
C9 C10 C11 C12 -1.6(16) . . . . ?
C10 C11 C12 C7 0.3(17) . . . . ?
C8 C7 C12 C11 1.4(15) . . . . ?
N2 C7 C12 C11 177.9(9) . . . . ?
C3 C2 N1 C1 -5.1(16) . . . . ?
C3 C2 N1 Hg1 -177.5(9) . . . . ?
C5 C1 N1 C2 1.6(16) . . . . ?
C5 C1 N1 Hg1 173.8(7) . . . . ?
O1 C6 N2 C7 -8.7(17) . . . . ?
C5 C6 N2 C7 172.8(8) . . . . ?
C8 C7 N2 C6 -145.1(10) . . . . ?
C12 C7 N2 C6 38.3(14) . . . . ?
C2 N1 Hg1 I2 -2.1(8) . . . . ?
C1 N1 Hg1 I2 -174.4(8) . . . . ?
C2 N1 Hg1 I1 -177.9(7) . . . . ?
C1 N1 Hg1 I1 9.9(8) . . . . ?
